data_7033953
loop_
_publ_author_name
'Wang, Xiufang'
'Leng, Xuebing'
'Chen, Yaofeng'

_publ_section_title
;
 Mono(boratabenzene) rare-earth metal dialkyl complexes: synthesis,
 structure and catalytic behaviors for styrene polymerization.
;
_journal_issue 12
_journal_name_full 'Dalton transactions (Cambridge, England : 2003)'
_journal_page_first 5771
_journal_page_last 5776
_journal_paper_doi 10.1039/c4dt04043k
_journal_volume 44
_journal_year 2015
_chemical_formula_moiety 'C23 H49 B Lu N O Si2'
_chemical_formula_sum 'C23 H49 B Lu N O Si2'
_chemical_formula_weight 597.59
_chemical_name_systematic
;
 ?
;
_space_group_crystal_system monoclinic
_space_group_IT_number 14
_space_group_name_Hall '-P 2yn'
_space_group_name_H-M_alt 'P 1 21/n 1'
_symmetry_space_group_name_Hall '-P 2yn'
_symmetry_space_group_name_H-M 'P 1 21/n 1'
_atom_sites_solution_hydrogens geom
_audit_creation_date 2015-01-20
_audit_creation_method
;
Olex2 1.2
(compiled 2014.07.22 svn.r2960 for OlexSys, GUI svn.r4862)
;
_audit_update_record
;
2015-01-21 deposited with the CCDC.
2015-02-10 downloaded from the CCDC.
;
_cell_angle_alpha 90
_cell_angle_beta 91.8000(10)
_cell_angle_gamma 90
_cell_formula_units_Z 4
_cell_length_a 10.9985(9)
_cell_length_b 14.0655(11)
_cell_length_c 19.6993(15)
_cell_measurement_reflns_used 9879
_cell_measurement_temperature 133.5
_cell_measurement_theta_max 30.49
_cell_measurement_theta_min 2.35
_cell_volume 3046.0(4)
_computing_cell_refinement 'SAINT v7.68A (Bruker, 2009)'
_computing_data_reduction 'SAINT v7.68A (Bruker, 2009)'
_computing_molecular_graphics 'Olex2 (Dolomanov et al., 2009)'
_computing_publication_material 'Olex2 (Dolomanov et al., 2009)'
_computing_structure_refinement 'XL (Sheldrick, 2008)'
_diffrn_ambient_temperature 133.15
_diffrn_measured_fraction_theta_full 0.994
_diffrn_measured_fraction_theta_max 0.994
_diffrn_measurement_device_type 'Bruker APEX-II CCD'
_diffrn_measurement_method '\f and \w scans'
_diffrn_radiation_monochromator graphite
_diffrn_radiation_type MoK\a
_diffrn_radiation_wavelength 0.71073
_diffrn_reflns_av_R_equivalents 0.0261
_diffrn_reflns_av_unetI/netI 0.0269
_diffrn_reflns_Laue_measured_fraction_full 0.994
_diffrn_reflns_Laue_measured_fraction_max 0.994
_diffrn_reflns_limit_h_max 14
_diffrn_reflns_limit_h_min -14
_diffrn_reflns_limit_k_max 17
_diffrn_reflns_limit_k_min -17
_diffrn_reflns_limit_l_max 25
_diffrn_reflns_limit_l_min -24
_diffrn_reflns_number 21338
_diffrn_reflns_point_group_measured_fraction_full 0.994
_diffrn_reflns_point_group_measured_fraction_max 0.994
_diffrn_reflns_theta_full 25.242
_diffrn_reflns_theta_max 26.999
_diffrn_reflns_theta_min 1.779
_diffrn_standards_number 0
_exptl_absorpt_coefficient_mu 3.332
_exptl_absorpt_correction_T_max 0.7461
_exptl_absorpt_correction_T_min 0.4939
_exptl_absorpt_correction_type multi-scan
_exptl_absorpt_process_details
;
SADABS-2008/1 (Bruker,2008) was used for absorption correction.
wR2(int) was 0.1102 before and 0.0404 after correction.
The Ratio of minimum to maximum transmission is 0.6620.
The \l/2 correction factor is 0.0015.
;
_exptl_crystal_colour colourless
_exptl_crystal_density_diffrn 1.303
_exptl_crystal_description block
_exptl_crystal_F_000 1224
_exptl_crystal_size_max 0.22
_exptl_crystal_size_mid 0.15
_exptl_crystal_size_min 0.08
_refine_diff_density_max 0.918
_refine_diff_density_min -0.565
_refine_diff_density_rms 0.072
_refine_ls_extinction_method none
_refine_ls_goodness_of_fit_ref 1.028
_refine_ls_hydrogen_treatment constr
_refine_ls_matrix_type full
_refine_ls_number_parameters 272
_refine_ls_number_reflns 6608
_refine_ls_number_restraints 0
_refine_ls_restrained_S_all 1.028
_refine_ls_R_factor_all 0.0269
_refine_ls_R_factor_gt 0.0190
_refine_ls_shift/su_max 0.004
_refine_ls_shift/su_mean 0.000
_refine_ls_structure_factor_coef Fsqd
_refine_ls_weighting_details 'w=1/[\s^2^(Fo^2^)+(0.0109P)^2^+2.8781P] where P=(Fo^2^+2Fc^2^)/3'
_refine_ls_weighting_scheme calc
_refine_ls_wR_factor_gt 0.0420
_refine_ls_wR_factor_ref 0.0459
_reflns_Friedel_coverage 0.000
_reflns_number_gt 5621
_reflns_number_total 6608
_reflns_threshold_expression 'I > 2\s(I)'
_cod_data_source_file c4dt04043k2.cif
_cod_data_source_block mo_dm11230_0m
_cod_depositor_comments 'Adding full bibliography for 7033952--7033953.cif.'
_cod_database_code 7033953
_shelxl_version_number 2014-3
_shelx_space_group_comment
;
The symmetry employed for this shelxl refinement is uniquely defined
by the following loop, which should always be used as a source of
symmetry information in preference to the above space-group names.
They are only intended as comments.
;
_shelx_estimated_absorpt_t_max 0.776
_shelx_estimated_absorpt_t_min 0.528
_olex2_refinement_description
;
1. Fixed Uiso
 At 1.2 times of:
  All C(H) groups, All C(H,H) groups
 At 1.5 times of:
  All C(H,H,H) groups
2.a Ternary CH refined with riding coordinates:
 C1(H1), C3(H3), C5(H5)
2.b Secondary CH2 refined with riding coordinates:
 C8(H8A,H8B), C10(H10A,H10B), C12(H12A,H12B), C16(H16A,H16B), C20(H20A,H20B),
 C21(H21A,H21B), C22(H22A,H22B), C23(H23A,H23B)
2.c Idealised Me refined as rotating group:
 C6(H6A,H6B,H6C), C7(H7A,H7B,H7C), C9(H9A,H9B,H9C), C11(H11A,H11B,H11C),
 C13(H13A,H13B,H13C), C14(H14A,H14B,H14C), C15(H15A,H15B,H15C), C17(H17A,H17B,
 H17C), C18(H18A,H18B,H18C), C19(H19A,H19B,H19C)
;
_olex2_submission_special_instructions 'No special instructions were received'

loop_
_space_group_symop_operation_xyz
'x, y, z'
'-x+1/2, y+1/2, -z+1/2'
'-x, -y, -z'
'x-1/2, -y-1/2, z-1/2'

loop_
_atom_site_label
_atom_site_type_symbol
_atom_site_fract_x
_atom_site_fract_y
_atom_site_fract_z
_atom_site_U_iso_or_equiv
_atom_site_adp_type
_atom_site_occupancy
_atom_site_site_symmetry_order
_atom_site_calc_flag
_atom_site_refinement_flags_posn
Lu1 Lu 0.45759(2) 0.92526(2) 0.25166(2) 0.02329(4) Uani 1 1 d .
N1 N 0.1724(2) 1.00148(17) 0.14628(12) 0.0373(5) Uani 1 1 d .
O1 O 0.33486(16) 0.86916(12) 0.33150(8) 0.0294(4) Uani 1 1 d .
Si1 Si 0.69580(7) 0.86501(5) 0.38402(4) 0.03225(16) Uani 1 1 d .
Si2 Si 0.53101(7) 0.73881(6) 0.11895(4) 0.03679(17) Uani 1 1 d .
B1 B 0.2853(3) 1.0337(2) 0.17626(15) 0.0309(6) Uani 1 1 d .
C1 C 0.4069(2) 1.02691(19) 0.14056(13) 0.0311(5) Uani 1 1 d .
H1 H 0.4095 0.9956 0.0951 0.037 Uiso 1 1 calc R
C2 C 0.5128(2) 1.06681(19) 0.16893(14) 0.0353(6) Uani 1 1 d .
C3 C 0.5133(3) 1.1068(2) 0.23439(15) 0.0386(6) Uani 1 1 d .
H3 H 0.5917 1.1314 0.2546 0.046 Uiso 1 1 calc R
C4 C 0.4079(3) 1.11073(18) 0.27343(14) 0.0345(6) Uani 1 1 d .
C5 C 0.2986(2) 1.07247(18) 0.24882(13) 0.0309(5) Uani 1 1 d .
H5 H 0.2270 1.0709 0.2789 0.037 Uiso 1 1 calc R
C6 C 0.4177(3) 1.1567(2) 0.34322(15) 0.0472(7) Uani 1 1 d .
H6A H 0.3426 1.1453 0.3674 0.071 Uiso 1 1 calc GR
H6B H 0.4302 1.2253 0.3382 0.071 Uiso 1 1 calc GR
H6C H 0.4867 1.1292 0.3691 0.071 Uiso 1 1 calc GR
C7 C 0.6313(3) 1.0635(2) 0.13161(17) 0.0485(8) Uani 1 1 d .
H7A H 0.6763 1.0058 0.1446 0.073 Uiso 1 1 calc GR
H7B H 0.6803 1.1195 0.1436 0.073 Uiso 1 1 calc GR
H7C H 0.6138 1.0629 0.0825 0.073 Uiso 1 1 calc GR
C8 C 0.0555(3) 1.0170(2) 0.17744(16) 0.0438(7) Uani 1 1 d .
H8A H -0.0058 1.0339 0.1416 0.053 Uiso 1 1 calc R
H8B H 0.0629 1.0714 0.2091 0.053 Uiso 1 1 calc R
C9 C 0.0111(4) 0.9315(3) 0.2156(2) 0.0711(11) Uani 1 1 d .
H9A H 0.0008 0.8778 0.1843 0.107 Uiso 1 1 calc GR
H9B H -0.0671 0.9464 0.2357 0.107 Uiso 1 1 calc GR
H9C H 0.0706 0.9148 0.2517 0.107 Uiso 1 1 calc GR
C10 C 0.1645(3) 0.9597(3) 0.07840(15) 0.0486(8) Uani 1 1 d .
H10A H 0.0918 0.9183 0.0750 0.058 Uiso 1 1 calc R
H10B H 0.2369 0.9194 0.0719 0.058 Uiso 1 1 calc R
C11 C 0.1565(3) 1.0333(3) 0.02190(17) 0.0624(10) Uani 1 1 d .
H11A H 0.0844 1.0731 0.0276 0.094 Uiso 1 1 calc GR
H11B H 0.1505 1.0010 -0.0222 0.094 Uiso 1 1 calc GR
H11C H 0.2296 1.0733 0.0239 0.094 Uiso 1 1 calc GR
C12 C 0.6512(3) 0.9108(3) 0.30046(15) 0.0473(8) Uani 1 1 d .
H12A H 0.6971 0.8722 0.2680 0.057 Uiso 1 1 calc R
H12B H 0.6864 0.9755 0.2988 0.057 Uiso 1 1 calc R
C13 C 0.6634(4) 0.9541(4) 0.4512(2) 0.0814(14) Uani 1 1 d .
H13A H 0.7045 1.0140 0.4410 0.122 Uiso 1 1 calc GR
H13B H 0.6931 0.9301 0.4954 0.122 Uiso 1 1 calc GR
H13C H 0.5754 0.9649 0.4525 0.122 Uiso 1 1 calc GR
C14 C 0.6127(3) 0.7524(3) 0.4023(3) 0.0823(14) Uani 1 1 d .
H14A H 0.5257 0.7658 0.4055 0.123 Uiso 1 1 calc GR
H14B H 0.6438 0.7256 0.4454 0.123 Uiso 1 1 calc GR
H14C H 0.6252 0.7067 0.3656 0.123 Uiso 1 1 calc GR
C15 C 0.8630(3) 0.8394(2) 0.39197(17) 0.0499(8) Uani 1 1 d .
H15A H 0.8852 0.7934 0.3571 0.075 Uiso 1 1 calc GR
H15B H 0.8824 0.8130 0.4370 0.075 Uiso 1 1 calc GR
H15C H 0.9088 0.8984 0.3859 0.075 Uiso 1 1 calc GR
C16 C 0.4399(3) 0.78684(19) 0.18767(13) 0.0335(6) Uani 1 1 d .
H16A H 0.4397 0.7353 0.2219 0.040 Uiso 1 1 calc R
H16B H 0.3561 0.7891 0.1680 0.040 Uiso 1 1 calc R
C17 C 0.6956(3) 0.7323(4) 0.1442(2) 0.0875(16) Uani 1 1 d .
H17A H 0.7266 0.7966 0.1533 0.131 Uiso 1 1 calc GR
H17B H 0.7408 0.7037 0.1073 0.131 Uiso 1 1 calc GR
H17C H 0.7059 0.6934 0.1853 0.131 Uiso 1 1 calc GR
C18 C 0.4807(4) 0.6151(2) 0.09347(17) 0.0567(9) Uani 1 1 d .
H18A H 0.4886 0.5726 0.1328 0.085 Uiso 1 1 calc GR
H18B H 0.5318 0.5917 0.0572 0.085 Uiso 1 1 calc GR
H18C H 0.3956 0.6168 0.0772 0.085 Uiso 1 1 calc GR
C19 C 0.5147(3) 0.8142(2) 0.04085(15) 0.0537(9) Uani 1 1 d .
H19A H 0.4282 0.8239 0.0295 0.081 Uiso 1 1 calc GR
H19B H 0.5535 0.7823 0.0030 0.081 Uiso 1 1 calc GR
H19C H 0.5538 0.8759 0.0492 0.081 Uiso 1 1 calc GR
C20 C 0.2696(3) 0.7787(2) 0.32670(14) 0.0394(6) Uani 1 1 d .
H20A H 0.3273 0.7247 0.3291 0.047 Uiso 1 1 calc R
H20B H 0.2216 0.7748 0.2834 0.047 Uiso 1 1 calc R
C21 C 0.1882(3) 0.7770(3) 0.38535(17) 0.0576(10) Uani 1 1 d .
H21A H 0.1048 0.7967 0.3712 0.069 Uiso 1 1 calc R
H21B H 0.1848 0.7123 0.4051 0.069 Uiso 1 1 calc R
C22 C 0.2410(4) 0.8441(3) 0.43463(17) 0.0678(12) Uani 1 1 d .
H22A H 0.2987 0.8113 0.4663 0.081 Uiso 1 1 calc R
H22B H 0.1765 0.8740 0.4613 0.081 Uiso 1 1 calc R
C23 C 0.3049(3) 0.9165(2) 0.39493(14) 0.0442(7) Uani 1 1 d .
H23A H 0.2517 0.9722 0.3859 0.053 Uiso 1 1 calc R
H23B H 0.3796 0.9382 0.4196 0.053 Uiso 1 1 calc R

loop_
_atom_site_aniso_label
_atom_site_aniso_U_11
_atom_site_aniso_U_22
_atom_site_aniso_U_33
_atom_site_aniso_U_23
_atom_site_aniso_U_13
_atom_site_aniso_U_12
Lu1 0.02413(5) 0.02600(6) 0.01984(5) 0.00148(4) 0.00205(3) 0.00076(4)
N1 0.0305(12) 0.0431(14) 0.0382(13) -0.0053(11) -0.0003(9) 0.0046(10)
O1 0.0390(10) 0.0253(9) 0.0247(9) -0.0063(7) 0.0111(7) -0.0054(7)
Si1 0.0333(4) 0.0327(4) 0.0304(4) 0.0005(3) -0.0044(3) 0.0043(3)
Si2 0.0392(4) 0.0400(4) 0.0319(4) -0.0091(3) 0.0112(3) 0.0028(3)
B1 0.0322(15) 0.0272(15) 0.0331(15) 0.0046(12) -0.0030(12) 0.0057(12)
C1 0.0366(14) 0.0300(14) 0.0266(13) 0.0067(10) 0.0003(10) 0.0035(11)
C2 0.0361(14) 0.0295(14) 0.0406(15) 0.0111(12) 0.0052(11) -0.0007(11)
C3 0.0383(15) 0.0287(14) 0.0485(17) 0.0022(12) -0.0034(12) -0.0090(12)
C4 0.0451(16) 0.0220(12) 0.0363(14) -0.0003(11) -0.0023(12) 0.0000(11)
C5 0.0314(13) 0.0258(12) 0.0357(14) 0.0031(11) 0.0042(10) 0.0044(11)
C6 0.063(2) 0.0333(16) 0.0444(17) -0.0087(13) -0.0060(14) -0.0025(14)
C7 0.0394(16) 0.052(2) 0.0552(19) 0.0111(15) 0.0121(14) -0.0102(14)
C8 0.0304(14) 0.0455(18) 0.0553(19) -0.0020(14) -0.0007(12) 0.0053(13)
C9 0.065(2) 0.059(2) 0.090(3) 0.005(2) 0.030(2) 0.0004(19)
C10 0.0369(16) 0.065(2) 0.0438(17) -0.0141(15) -0.0064(13) 0.0052(15)
C11 0.050(2) 0.097(3) 0.0400(18) 0.0029(19) -0.0081(15) -0.002(2)
C12 0.0345(15) 0.075(2) 0.0322(15) 0.0095(15) -0.0019(11) 0.0063(15)
C13 0.068(3) 0.120(4) 0.056(2) -0.048(2) -0.0085(19) 0.014(2)
C14 0.043(2) 0.059(2) 0.145(4) 0.049(3) 0.007(2) 0.0018(17)
C15 0.0390(17) 0.0495(19) 0.061(2) 0.0124(16) -0.0091(14) 0.0021(14)
C16 0.0441(15) 0.0303(14) 0.0268(13) -0.0006(11) 0.0111(11) 0.0028(12)
C17 0.047(2) 0.139(4) 0.076(3) -0.052(3) -0.0028(18) 0.029(2)
C18 0.087(3) 0.0372(17) 0.0479(19) -0.0079(15) 0.0269(18) 0.0031(17)
C19 0.080(2) 0.0471(19) 0.0352(16) -0.0060(14) 0.0260(16) -0.0022(17)
C20 0.0452(16) 0.0348(15) 0.0389(15) -0.0088(12) 0.0123(12) -0.0155(13)
C21 0.062(2) 0.053(2) 0.061(2) -0.0179(17) 0.0356(17) -0.0258(17)
C22 0.098(3) 0.062(2) 0.0454(19) -0.0175(17) 0.0415(19) -0.033(2)
C23 0.0610(19) 0.0384(16) 0.0345(15) -0.0140(13) 0.0232(13) -0.0079(14)

loop_
_atom_type_symbol
_atom_type_description
_atom_type_scat_dispersion_real
_atom_type_scat_dispersion_imag
_atom_type_scat_source
C C 0.0033 0.0016 'International Tables Vol C Tables 4.2.6.8 and 6.1.1.4'
H H 0.0000 0.0000 'International Tables Vol C Tables 4.2.6.8 and 6.1.1.4'
B B 0.0013 0.0007 'International Tables Vol C Tables 4.2.6.8 and 6.1.1.4'
Lu Lu -0.4720 5.8584 'International Tables Vol C Tables 4.2.6.8 and 6.1.1.4'
N N 0.0061 0.0033 'International Tables Vol C Tables 4.2.6.8 and 6.1.1.4'
O O 0.0106 0.0060 'International Tables Vol C Tables 4.2.6.8 and 6.1.1.4'
Si Si 0.0817 0.0704 'International Tables Vol C Tables 4.2.6.8 and 6.1.1.4'

loop_
_geom_angle_atom_site_label_1
_geom_angle_atom_site_label_2
_geom_angle_atom_site_label_3
_geom_angle
O1 Lu1 B1 98.64(8)
O1 Lu1 C1 130.52(7)
O1 Lu1 C2 147.85(8)
O1 Lu1 C3 125.06(8)
O1 Lu1 C4 95.69(7)
O1 Lu1 C5 83.18(7)
O1 Lu1 C12 104.08(9)
O1 Lu1 C16 92.51(7)
C1 Lu1 B1 32.33(8)
C1 Lu1 C4 64.74(8)
C1 Lu1 C5 56.87(8)
C2 Lu1 B1 55.50(9)
C2 Lu1 C1 30.42(8)
C2 Lu1 C4 54.88(8)
C2 Lu1 C5 64.80(8)
C3 Lu1 B1 64.22(9)
C3 Lu1 C1 54.52(9)
C3 Lu1 C2 30.75(9)
C3 Lu1 C4 30.57(9)
C3 Lu1 C5 54.04(8)
C4 Lu1 B1 54.92(9)
C4 Lu1 C5 29.78(8)
C5 Lu1 B1 32.11(8)
C12 Lu1 B1 149.25(11)
C12 Lu1 C1 123.70(10)
C12 Lu1 C2 95.47(10)
C12 Lu1 C3 85.67(11)
C12 Lu1 C4 101.90(11)
C12 Lu1 C5 131.25(11)
C12 Lu1 C16 102.22(11)
C16 Lu1 B1 97.14(9)
C16 Lu1 C1 89.56(9)
C16 Lu1 C2 108.18(9)
C16 Lu1 C3 138.86(9)
C16 Lu1 C4 151.75(9)
C16 Lu1 C5 125.88(9)
B1 N1 C8 122.9(2)
B1 N1 C10 122.1(2)
C8 N1 C10 114.7(2)
C20 O1 Lu1 124.38(14)
C20 O1 C23 109.14(19)
C23 O1 Lu1 126.47(15)
C12 Si1 C13 110.57(19)
C12 Si1 C14 110.76(19)
C12 Si1 C15 112.29(14)
C13 Si1 C14 109.1(2)
C13 Si1 C15 106.18(17)
C14 Si1 C15 107.77(16)
C16 Si2 C17 111.62(15)
C16 Si2 C18 111.87(14)
C16 Si2 C19 110.89(13)
C17 Si2 C18 107.4(2)
C17 Si2 C19 108.3(2)
C19 Si2 C18 106.47(16)
N1 B1 Lu1 127.28(19)
N1 B1 C1 123.3(3)
N1 B1 C5 123.6(2)
C1 B1 Lu1 68.08(14)
C5 B1 Lu1 70.02(14)
C5 B1 C1 113.1(2)
Lu1 C1 H1 119.3
B1 C1 Lu1 79.59(15)
B1 C1 H1 119.3
C2 C1 Lu1 74.66(15)
C2 C1 B1 121.4(2)
C2 C1 H1 119.3
C1 C2 Lu1 74.92(14)
C1 C2 C3 120.5(2)
C1 C2 C7 120.9(3)
C3 C2 Lu1 74.43(15)
C3 C2 C7 118.6(3)
C7 C2 Lu1 119.39(18)
Lu1 C3 H3 118.8
C2 C3 Lu1 74.82(15)
C2 C3 H3 118.8
C2 C3 C4 122.4(3)
C4 C3 Lu1 76.75(15)
C4 C3 H3 118.8
C3 C4 Lu1 72.69(16)
C3 C4 C6 118.2(3)
C5 C4 Lu1 75.40(15)
C5 C4 C3 120.7(3)
C5 C4 C6 121.0(3)
C6 C4 Lu1 123.05(18)
Lu1 C5 H5 119.4
B1 C5 Lu1 77.87(14)
B1 C5 H5 119.4
C4 C5 Lu1 74.81(15)
C4 C5 B1 121.2(2)
C4 C5 H5 119.4
C4 C6 H6A 109.5
C4 C6 H6B 109.5
C4 C6 H6C 109.5
H6A C6 H6B 109.5
H6A C6 H6C 109.5
H6B C6 H6C 109.5
C2 C7 H7A 109.5
C2 C7 H7B 109.5
C2 C7 H7C 109.5
H7A C7 H7B 109.5
H7A C7 H7C 109.5
H7B C7 H7C 109.5
N1 C8 H8A 108.9
N1 C8 H8B 108.9
N1 C8 C9 113.3(3)
H8A C8 H8B 107.7
C9 C8 H8A 108.9
C9 C8 H8B 108.9
C8 C9 H9A 109.5
C8 C9 H9B 109.5
C8 C9 H9C 109.5
H9A C9 H9B 109.5
H9A C9 H9C 109.5
H9B C9 H9C 109.5
N1 C10 H10A 108.9
N1 C10 H10B 108.9
N1 C10 C11 113.4(3)
H10A C10 H10B 107.7
C11 C10 H10A 108.9
C11 C10 H10B 108.9
C10 C11 H11A 109.5
C10 C11 H11B 109.5
C10 C11 H11C 109.5
H11A C11 H11B 109.5
H11A C11 H11C 109.5
H11B C11 H11C 109.5
Lu1 C12 H12A 105.1
Lu1 C12 H12B 105.1
Si1 C12 Lu1 128.62(16)
Si1 C12 H12A 105.1
Si1 C12 H12B 105.1
H12A C12 H12B 105.9
Si1 C13 H13A 109.5
Si1 C13 H13B 109.5
Si1 C13 H13C 109.5
H13A C13 H13B 109.5
H13A C13 H13C 109.5
H13B C13 H13C 109.5
Si1 C14 H14A 109.5
Si1 C14 H14B 109.5
Si1 C14 H14C 109.5
H14A C14 H14B 109.5
H14A C14 H14C 109.5
H14B C14 H14C 109.5
Si1 C15 H15A 109.5
Si1 C15 H15B 109.5
Si1 C15 H15C 109.5
H15A C15 H15B 109.5
H15A C15 H15C 109.5
H15B C15 H15C 109.5
Lu1 C16 H16A 104.2
Lu1 C16 H16B 104.2
Si2 C16 Lu1 132.01(14)
Si2 C16 H16A 104.2
Si2 C16 H16B 104.2
H16A C16 H16B 105.5
Si2 C17 H17A 109.5
Si2 C17 H17B 109.5
Si2 C17 H17C 109.5
H17A C17 H17B 109.5
H17A C17 H17C 109.5
H17B C17 H17C 109.5
Si2 C18 H18A 109.5
Si2 C18 H18B 109.5
Si2 C18 H18C 109.5
H18A C18 H18B 109.5
H18A C18 H18C 109.5
H18B C18 H18C 109.5
Si2 C19 H19A 109.5
Si2 C19 H19B 109.5
Si2 C19 H19C 109.5
H19A C19 H19B 109.5
H19A C19 H19C 109.5
H19B C19 H19C 109.5
O1 C20 H20A 110.6
O1 C20 H20B 110.6
O1 C20 C21 105.7(2)
H20A C20 H20B 108.7
C21 C20 H20A 110.6
C21 C20 H20B 110.6
C20 C21 H21A 110.6
C20 C21 H21B 110.6
H21A C21 H21B 108.7
C22 C21 C20 105.6(2)
C22 C21 H21A 110.6
C22 C21 H21B 110.6
C21 C22 H22A 110.5
C21 C22 H22B 110.5
C21 C22 C23 106.2(3)
H22A C22 H22B 108.7
C23 C22 H22A 110.5
C23 C22 H22B 110.5
O1 C23 C22 105.2(2)
O1 C23 H23A 110.7
O1 C23 H23B 110.7
C22 C23 H23A 110.7
C22 C23 H23B 110.7
H23A C23 H23B 108.8

loop_
_geom_bond_atom_site_label_1
_geom_bond_atom_site_label_2
_geom_bond_distance
Lu1 O1 2.2474(16)
Lu1 B1 2.819(3)
Lu1 C1 2.659(2)
Lu1 C2 2.655(3)
Lu1 C3 2.650(3)
Lu1 C4 2.702(3)
Lu1 C5 2.710(2)
Lu1 C12 2.317(3)
Lu1 C16 2.324(3)
N1 B1 1.432(4)
N1 C8 1.459(3)
N1 C10 1.461(4)
O1 C20 1.462(3)
O1 C23 1.463(3)
Si1 C12 1.821(3)
Si1 C13 1.865(4)
Si1 C14 1.869(4)
Si1 C15 1.876(3)
Si2 C16 1.838(2)
Si2 C17 1.864(4)
Si2 C18 1.889(3)
Si2 C19 1.873(3)
B1 C1 1.533(4)
B1 C5 1.532(4)
C1 H1 1.0000
C1 C2 1.394(4)
C2 C3 1.407(4)
C2 C7 1.517(4)
C3 H3 1.0000
C3 C4 1.412(4)
C4 C5 1.391(4)
C4 C6 1.520(4)
C5 H5 1.0000
C6 H6A 0.9800
C6 H6B 0.9800
C6 H6C 0.9800
C7 H7A 0.9800
C7 H7B 0.9800
C7 H7C 0.9800
C8 H8A 0.9900
C8 H8B 0.9900
C8 C9 1.507(5)
C9 H9A 0.9800
C9 H9B 0.9800
C9 H9C 0.9800
C10 H10A 0.9900
C10 H10B 0.9900
C10 C11 1.520(5)
C11 H11A 0.9800
C11 H11B 0.9800
C11 H11C 0.9800
C12 H12A 0.9900
C12 H12B 0.9900
C13 H13A 0.9800
C13 H13B 0.9800
C13 H13C 0.9800
C14 H14A 0.9800
C14 H14B 0.9800
C14 H14C 0.9800
C15 H15A 0.9800
C15 H15B 0.9800
C15 H15C 0.9800
C16 H16A 0.9900
C16 H16B 0.9900
C17 H17A 0.9800
C17 H17B 0.9800
C17 H17C 0.9800
C18 H18A 0.9800
C18 H18B 0.9800
C18 H18C 0.9800
C19 H19A 0.9800
C19 H19B 0.9800
C19 H19C 0.9800
C20 H20A 0.9900
C20 H20B 0.9900
C20 C21 1.483(4)
C21 H21A 0.9900
C21 H21B 0.9900
C21 C22 1.462(5)
C22 H22A 0.9900
C22 H22B 0.9900
C22 C23 1.475(4)
C23 H23A 0.9900
C23 H23B 0.9900

loop_
_geom_torsion_atom_site_label_1
_geom_torsion_atom_site_label_2
_geom_torsion_atom_site_label_3
_geom_torsion_atom_site_label_4
_geom_torsion
Lu1 O1 C20 C21 -172.6(2)
Lu1 O1 C23 C22 -169.8(2)
Lu1 B1 C1 C2 -64.7(2)
Lu1 B1 C5 C4 63.7(2)
Lu1 C1 C2 C3 -61.2(2)
Lu1 C1 C2 C7 115.5(2)
Lu1 C2 C3 C4 -63.0(3)
Lu1 C3 C4 C5 -60.5(2)
Lu1 C3 C4 C6 118.7(2)
Lu1 C4 C5 B1 -65.2(2)
N1 B1 C1 Lu1 -121.1(3)
N1 B1 C1 C2 174.2(3)
N1 B1 C5 Lu1 122.2(3)
N1 B1 C5 C4 -174.2(3)
O1 C20 C21 C22 -21.5(4)
B1 N1 C8 C9 -99.1(4)
B1 N1 C10 C11 -83.0(3)
B1 C1 C2 Lu1 67.2(2)
B1 C1 C2 C3 6.0(4)
B1 C1 C2 C7 -177.2(2)
C1 B1 C5 Lu1 -54.1(2)
C1 B1 C5 C4 9.6(4)
C1 C2 C3 Lu1 61.5(2)
C1 C2 C3 C4 -1.6(4)
C2 C3 C4 Lu1 62.1(2)
C2 C3 C4 C5 1.6(4)
C2 C3 C4 C6 -179.1(3)
C3 C4 C5 Lu1 59.2(2)
C3 C4 C5 B1 -6.0(4)
C5 B1 C1 Lu1 55.1(2)
C5 B1 C1 C2 -9.6(4)
C6 C4 C5 Lu1 -120.1(2)
C6 C4 C5 B1 174.7(2)
C7 C2 C3 Lu1 -115.4(2)
C7 C2 C3 C4 -178.4(3)
C8 N1 B1 Lu1 100.0(3)
C8 N1 B1 C1 -173.5(3)
C8 N1 B1 C5 10.6(4)
C8 N1 C10 C11 90.7(3)
C10 N1 B1 Lu1 -86.9(3)
C10 N1 B1 C1 -0.4(4)
C10 N1 B1 C5 -176.3(3)
C10 N1 C8 C9 87.3(4)
C13 Si1 C12 Lu1 -76.0(3)
C14 Si1 C12 Lu1 45.1(3)
C15 Si1 C12 Lu1 165.6(2)
C17 Si2 C16 Lu1 53.2(3)
C18 Si2 C16 Lu1 173.58(19)
C19 Si2 C16 Lu1 -67.7(2)
C20 O1 C23 C22 11.5(4)
C20 C21 C22 C23 29.0(4)
C21 C22 C23 O1 -25.0(4)
C23 O1 C20 C21 6.1(3)
